data_4332950
loop_
_publ_author_name
'Mola, Joaquim'
'Rodr\'iguez, Montserrat'
'Romero, Isabel'
'Llobet, Antoni'
'Parella, Teodor'
'Poater, Albert'
'Duran, Miquel'
'Sol\`a, Miquel'
'Benet-Buchholz, Jordi'

_publ_contact_author
;
    Dr. Benet-Buchholz, Jordi
    Bayer Industry Services    
    Analytics X-Ray Laboratory
    Geb. Q18, Raum 490
    BAYER AG
    D-51368 Leverkusen, Germany
;
_publ_section_title
;
 New Ru Complexes Containing the N-Tridentate bpea and Phosphine
 Ligands:&#x00A0; Consequences of Meridional vs Facial Geometry
;
_journal_issue 26
_journal_name_full 'Inorganic Chemistry'
_journal_page_first 10520
_journal_page_last 10529
_journal_paper_doi 10.1021/ic061126l
_journal_volume 45
_journal_year 2006
_chemical_formula_sum 'C41 H43 B Cl3 F4 N3 P2 Ru'
_chemical_formula_weight 933.95
_chemical_name_systematic ?
_space_group_IT_number 2
_symmetry_cell_setting triclinic
_symmetry_space_group_name_Hall '-P 1'
_symmetry_space_group_name_H-M 'P -1'
_atom_sites_solution_hydrogens geom
_atom_sites_solution_primary direct
_atom_sites_solution_secondary difmap
_audit_creation_method 'Shelxtl Version 6.10 (Sheldrick, 2000)'
_cell_angle_alpha 79.240(2)
_cell_angle_beta 77.369(2)
_cell_angle_gamma 69.907(2)
_cell_formula_units_Z 2
_cell_length_a 9.1355(6)
_cell_length_b 11.7412(8)
_cell_length_c 20.6366(14)
_cell_measurement_reflns_used 822
_cell_measurement_temperature 153(2)
_cell_volume 2013.4(2)
_computing_cell_refinement 'Bruker SAINT program Vers. 5.0'
_computing_data_collection 'Bruker SMART CCD area detector system'
_computing_data_reduction 'Bruker SAINT program Vers. 5.0'
_computing_molecular_graphics 'SHELXL-97 (Sheldrick, 1997)'
_computing_publication_material 'SHELXL-97 (Sheldrick, 1997)'
_computing_structure_refinement 'SHELXL-97 (Sheldrick, 1997)'
_computing_structure_solution 'SHELXS-97 (Sheldrick, 1990)'
_diffrn_ambient_temperature 153(2)
_diffrn_detector_area_resol_mean 512
_diffrn_detector_type 'Smart 1000 CCD area detector'
_diffrn_measured_fraction_theta_full 0.927
_diffrn_measured_fraction_theta_max 0.927
_diffrn_measurement_device_type 'four-circle diffractometer Bruker P4'
_diffrn_measurement_method
;
 Fullsphere data collection, phi and omega scans,
 in omega at 0.3 deg scan width, three runs with 98, 67 and 67 frames, phi=0 deg
 in phi at 0.3 deg scan width, two runs with 1207 frames, omega=-32 deg
;
_diffrn_measurement_specimen_support 'magnetic support whith 10 micron nylon fiber cryoloop'
_diffrn_radiation_monochromator graphite
_diffrn_radiation_type MoK\a
_diffrn_radiation_wavelength 0.71073
_diffrn_reflns_av_R_equivalents 0.0693
_diffrn_reflns_av_sigmaI/netI 0.0615
_diffrn_reflns_limit_h_max 13
_diffrn_reflns_limit_h_min -13
_diffrn_reflns_limit_k_max 16
_diffrn_reflns_limit_k_min -16
_diffrn_reflns_limit_l_max 30
_diffrn_reflns_limit_l_min -30
_diffrn_reflns_number 31446
_diffrn_reflns_theta_full 31.54
_diffrn_reflns_theta_max 31.54
_diffrn_reflns_theta_min 1.02
_diffrn_source 'rotating anode X-ray tube'
_diffrn_source_current 200
_diffrn_source_power 44
_diffrn_source_size '10 mm x 0.5 mm fine focus'
_diffrn_source_type 'MACScience Co. M18X-HF'
_exptl_absorpt_coefficient_mu 0.722
_exptl_absorpt_correction_T_max 1.000000
_exptl_absorpt_correction_T_min 0.426780
_exptl_absorpt_correction_type empirical
_exptl_crystal_colour colorless
_exptl_crystal_density_diffrn 1.541
_exptl_crystal_density_method 'not measured'
_exptl_crystal_description block
_exptl_crystal_F_000 952
_exptl_crystal_preparation
;
 Slow evaporation of dichlormethane/diethylether at room temperature
;
_exptl_crystal_size_max 0.04
_exptl_crystal_size_mid 0.10
_exptl_crystal_size_min 0.10
_refine_diff_density_max 0.929
_refine_diff_density_min -1.673
_refine_diff_density_rms 0.111
_refine_ls_extinction_method none
_refine_ls_goodness_of_fit_ref 0.992
_refine_ls_hydrogen_treatment mixed
_refine_ls_matrix_type full
_refine_ls_number_parameters 714
_refine_ls_number_reflns 12463
_refine_ls_number_restraints 6
_refine_ls_restrained_S_all 0.993
_refine_ls_R_factor_all 0.0548
_refine_ls_R_factor_gt 0.0445
_refine_ls_shift/su_max 0.376
_refine_ls_shift/su_mean 0.014
_refine_ls_structure_factor_coef Fsqd
_refine_ls_weighting_details 'calc w=1/[\s^2^(Fo^2^)+(0.0742P)^2^+0.0000P] where P=(Fo^2^+2Fc^2^)/3'
_refine_ls_weighting_scheme calc
_refine_ls_wR_factor_gt 0.1109
_refine_ls_wR_factor_ref 0.1180
_reflns_number_gt 10305
_reflns_number_total 12463
_reflns_threshold_expression >2sigma(I)
_cod_data_source_file ic061126lsup1.cif
_cod_data_source_block rubpadig
_cod_depositor_comments
;
The following automatic conversions were performed:
'_diffrn_measurement_specimen_suppport' tag replaced with
'_diffrn_measurement_specimen_support'.

Automatic conversion script
Id: cif_correct_tags 1440 2010-10-19 06:21:57Z saulius 

The following automatic conversions were performed:

'_symmetry_cell_setting' value 'Triclinic' changed to 'triclinic'
according to /home/saulius/struct/CIF-dictionaries/cif_core.dic
dictionary named 'cif_core.dic' version 2.4.2 from 2011-04-26.

Automatic conversion script
Id: cif_fix_values 1891 2012-01-12 08:04:46Z andrius 
;
_cod_original_sg_symbol_H-M P-1
_cod_database_code 4332950

loop_
_symmetry_equiv_pos_as_xyz
'x, y, z'
'-x, -y, -z'

loop_
_atom_site_label
_atom_site_type_symbol
_atom_site_fract_x
_atom_site_fract_y
_atom_site_fract_z
_atom_site_U_iso_or_equiv
_atom_site_adp_type
_atom_site_occupancy
_atom_site_symmetry_multiplicity
_atom_site_calc_flag
_atom_site_refinement_flags
Ru1 Ru 0.402912(18) 0.360614(14) 0.274964(7) 0.01619(5) Uani 1 1 d .
Cl1 Cl 0.22056(7) 0.36330(5) 0.20517(3) 0.02690(11) Uani 1 1 d .
P1 P 0.60149(7) 0.21370(5) 0.21846(3) 0.01942(11) Uani 1 1 d .
N1 N 0.3217(2) 0.23780(16) 0.35312(8) 0.0178(3) Uani 1 1 d .
C1 C 0.3908(2) 0.21103(18) 0.40782(10) 0.0189(4) Uani 1 1 d .
N2 N 0.5276(2) 0.36272(16) 0.35287(8) 0.0182(3) Uani 1 1 d .
C2 C 0.3364(3) 0.1475(2) 0.46684(11) 0.0240(4) Uani 1 1 d .
H2AA H 0.391(3) 0.132(3) 0.5061(14) 0.023(7) Uiso 1 1 d .
P2 P 0.47772(6) 0.49561(5) 0.18845(3) 0.01916(11) Uani 1 1 d .
N3 N 0.2203(2) 0.49177(16) 0.33136(8) 0.0185(3) Uani 1 1 d .
C3 C 0.2068(3) 0.1098(2) 0.46928(12) 0.0284(5) Uani 1 1 d .
H3AA H 0.167(3) 0.063(2) 0.5088(13) 0.020(6) Uiso 1 1 d .
C4 C 0.1353(3) 0.1379(2) 0.41355(12) 0.0283(5) Uani 1 1 d .
H4AA H 0.032(4) 0.118(3) 0.4172(16) 0.040(8) Uiso 1 1 d .
C5 C 0.1945(3) 0.2024(2) 0.35647(11) 0.0234(4) Uani 1 1 d .
H5AA H 0.150(3) 0.223(3) 0.3164(14) 0.024(7) Uiso 1 1 d .
C6 C 0.5352(3) 0.2480(2) 0.40034(10) 0.0210(4) Uani 1 1 d .
H6AA H 0.627(3) 0.188(2) 0.3815(12) 0.017(6) Uiso 1 1 d .
H6AB H 0.551(3) 0.258(3) 0.4407(14) 0.026(7) Uiso 1 1 d .
C7 C 0.4327(3) 0.4714(2) 0.38894(11) 0.0218(4) Uani 1 1 d .
H7AA H 0.455(3) 0.456(3) 0.4317(15) 0.030(7) Uiso 1 1 d .
H7AB H 0.475(3) 0.541(3) 0.3660(14) 0.027(7) Uiso 1 1 d .
C8 C 0.2603(3) 0.51145(19) 0.38639(10) 0.0201(4) Uani 1 1 d .
C9 C 0.1487(3) 0.5731(2) 0.43607(11) 0.0256(4) Uani 1 1 d .
H9AA H 0.186(4) 0.581(3) 0.4749(15) 0.034(8) Uiso 1 1 d .
C10 C -0.0088(3) 0.6171(2) 0.42839(12) 0.0296(5) Uani 1 1 d .
H10A H -0.086(4) 0.658(3) 0.4664(15) 0.030(7) Uiso 1 1 d .
C11 C -0.0493(3) 0.5996(2) 0.37106(13) 0.0282(5) Uani 1 1 d .
H11A H -0.149(4) 0.621(3) 0.3632(17) 0.046(9) Uiso 1 1 d .
C12 C 0.0675(3) 0.5365(2) 0.32427(12) 0.0234(4) Uani 1 1 d .
H12A H 0.049(3) 0.521(3) 0.2856(14) 0.022(6) Uiso 1 1 d .
C13 C 0.6941(3) 0.3680(2) 0.33205(11) 0.0223(4) Uani 1 1 d .
H13A H 0.688(3) 0.439(3) 0.2975(14) 0.030(7) Uiso 1 1 d .
H13B H 0.759(3) 0.296(2) 0.3120(12) 0.015(6) Uiso 1 1 d .
C14 C 0.7719(3) 0.3752(3) 0.38885(13) 0.0300(5) Uani 1 1 d .
H14A H 0.875(4) 0.385(3) 0.3689(16) 0.040(8) Uiso 1 1 d .
H14B H 0.770(4) 0.310(3) 0.4241(16) 0.038(8) Uiso 1 1 d .
H14C H 0.713(4) 0.456(3) 0.4097(16) 0.038(8) Uiso 1 1 d .
C15 C 0.7493(3) 0.09618(19) 0.26284(10) 0.0213(4) Uani 1 1 d .
C16 C 0.6986(3) 0.0065(2) 0.30785(11) 0.0225(4) Uani 1 1 d .
H16A H 0.593(4) 0.001(3) 0.3095(15) 0.033(8) Uiso 1 1 d .
C17 C 0.8016(3) -0.0820(2) 0.34597(12) 0.0264(4) Uani 1 1 d .
H17A H 0.766(4) -0.145(3) 0.3780(15) 0.036(8) Uiso 1 1 d .
C18 C 0.9565(3) -0.0835(2) 0.33971(13) 0.0307(5) Uani 1 1 d .
H18A H 1.018(4) -0.132(3) 0.3647(17) 0.041(9) Uiso 1 1 d .
C19 C 1.0087(3) 0.0035(2) 0.29482(13) 0.0305(5) Uani 1 1 d .
H19A H 1.125(4) 0.004(3) 0.2877(15) 0.041(9) Uiso 1 1 d .
C20 C 0.9066(3) 0.0926(2) 0.25612(12) 0.0262(4) Uani 1 1 d .
H20A H 0.946(3) 0.150(2) 0.2263(13) 0.020(6) Uiso 1 1 d .
C21 C 0.5526(3) 0.1138(2) 0.17346(11) 0.0256(4) Uani 1 1 d .
C22 C 0.4251(3) 0.0717(3) 0.20041(14) 0.0356(6) Uani 1 1 d .
H22A H 0.367(4) 0.104(3) 0.2380(15) 0.032(8) Uiso 1 1 d .
C23 C 0.3938(4) -0.0122(3) 0.17038(17) 0.0451(7) Uani 1 1 d .
H23A H 0.312(5) -0.045(3) 0.1876(18) 0.056(11) Uiso 1 1 d .
C24 C 0.4884(5) -0.0534(3) 0.11278(18) 0.0534(8) Uani 1 1 d .
H24A H 0.477(6) -0.115(5) 0.094(3) 0.100(17) Uiso 1 1 d .
C25 C 0.6139(6) -0.0133(4) 0.08568(19) 0.0681(12) Uani 1 1 d .
H25A H 0.664(7) -0.038(5) 0.043(3) 0.106(17) Uiso 1 1 d .
C26 C 0.6483(5) 0.0686(4) 0.11602(16) 0.0532(9) Uani 1 1 d .
H26A H 0.749(5) 0.082(4) 0.0998(19) 0.061(11) Uiso 1 1 d .
C27 C 0.7164(3) 0.2924(2) 0.15303(11) 0.0251(4) Uani 1 1 d .
H27A H 0.778(4) 0.324(3) 0.1722(14) 0.032(8) Uiso 1 1 d .
H27B H 0.783(4) 0.243(3) 0.1185(16) 0.039(8) Uiso 1 1 d .
C28 C 0.5987(3) 0.4040(2) 0.12108(11) 0.0256(4) Uani 1 1 d .
H28A H 0.530(4) 0.380(3) 0.1041(15) 0.034(8) Uiso 1 1 d .
H28B H 0.649(3) 0.454(3) 0.0851(14) 0.026(7) Uiso 1 1 d .
C29 C 0.6014(3) 0.5841(2) 0.19827(11) 0.0228(4) Uani 1 1 d .
C30 C 0.6297(3) 0.7343(2) 0.25633(13) 0.0298(5) Uani 1 1 d .
H30A H 0.582(4) 0.795(3) 0.2851(18) 0.053(10) Uiso 1 1 d .
C31 C 0.5411(3) 0.6661(2) 0.24560(11) 0.0251(4) Uani 1 1 d .
H31A H 0.441(3) 0.675(3) 0.2697(14) 0.024(7) Uiso 1 1 d .
C32 C 0.7809(3) 0.7191(3) 0.22058(14) 0.0345(5) Uani 1 1 d .
H32A H 0.841(4) 0.761(3) 0.2234(16) 0.045(9) Uiso 1 1 d .
C33 C 0.8423(3) 0.6375(3) 0.17402(13) 0.0339(5) Uani 1 1 d .
H33A H 0.958(4) 0.624(3) 0.1458(16) 0.046(9) Uiso 1 1 d .
C34 C 0.7535(3) 0.5697(2) 0.16254(12) 0.0279(5) Uani 1 1 d .
H34A H 0.795(3) 0.515(2) 0.1312(13) 0.021(6) Uiso 1 1 d .
C35 C 0.3268(3) 0.6190(2) 0.14761(11) 0.0251(4) Uani 1 1 d .
C36 C 0.2209(3) 0.7116(2) 0.18232(13) 0.0286(5) Uani 1 1 d .
H36A H 0.204(4) 0.710(3) 0.2352(18) 0.052(10) Uiso 1 1 d .
C37 C 0.1154(3) 0.8119(2) 0.15082(15) 0.0335(5) Uani 1 1 d .
H37A H 0.053(4) 0.876(3) 0.1703(16) 0.038(8) Uiso 1 1 d .
C38 C 0.1129(4) 0.8172(3) 0.08426(17) 0.0507(8) Uani 1 1 d .
H38A H 0.057(5) 0.877(4) 0.0613(19) 0.064(12) Uiso 1 1 d .
C39 C 0.2117(6) 0.7231(5) 0.05010(17) 0.0839(18) Uani 1 1 d .
H39A H 0.192(7) 0.724(5) 0.013(3) 0.104(18) Uiso 1 1 d .
C40 C 0.3201(5) 0.6247(4) 0.08092(15) 0.0618(11) Uani 1 1 d .
H40A H 0.392(6) 0.566(4) 0.056(2) 0.087(15) Uiso 1 1 d .
B1X B 0.6303(4) 0.2037(3) 0.57662(14) 0.0311(6) Uani 1 1 d .
F1X F 0.68474(19) 0.21628(17) 0.63143(8) 0.0427(4) Uani 1 1 d .
F2X F 0.5438(2) 0.12324(17) 0.59391(10) 0.0497(4) Uani 1 1 d .
F3X F 0.7572(2) 0.16272(16) 0.52646(8) 0.0439(4) Uani 1 1 d .
F4X F 0.5333(3) 0.31774(17) 0.55289(10) 0.0571(5) Uani 1 1 d .
Cl1N Cl 0.6291(2) -0.31468(18) -0.00438(8) 0.0574(4) Uani 0.50 1 d P
Cl2N Cl 0.8857(2) -0.1518(3) -0.06574(12) 0.0758(7) Uani 0.50 1 d P
Cl3N Cl 0.9322(9) -0.2818(9) -0.0171(3) 0.0599(17) Uani 0.25 1 d P
Cl4N Cl 0.8801(14) -0.4114(8) -0.0271(3) 0.105(3) Uani 0.25 1 d P
Cl5N Cl 0.845(4) -0.360(4) -0.0455(13) 0.39(3) Uani 0.25 1 d P
Cl6N Cl 0.7706(12) -0.2586(9) -0.0578(4) 0.112(2) Uani 0.25 1 d P
C1N C 0.752(2) -0.3210(13) 0.0024(5) 0.080(5) Uani 0.33 1 d P
H1NA H 0.6711 -0.2766 -0.0243 0.104 Uiso 0.33 1 d PR
H1NB H 0.7136 -0.3420 0.0488 0.104 Uiso 0.33 1 d PR
C2N C 0.9671(19) -0.364(2) -0.0189(9) 0.092(6) Uani 0.33 1 d PU
H2NA H 0.9633 -0.3613 0.0277 0.119 Uiso 0.33 1 d PR
H2NB H 1.0740 -0.4042 -0.0383 0.119 Uiso 0.33 1 d PR
C3N C 0.914(3) -0.244(3) -0.0363(8) 0.077(9) Uani 0.33 1 d P
H3NA H 0.8601 -0.2147 0.0058 0.100 Uiso 0.33 1 d PR
H3NB H 1.0239 -0.2676 -0.0332 0.100 Uiso 0.33 1 d PR

loop_
_atom_site_aniso_label
_atom_site_aniso_U_11
_atom_site_aniso_U_22
_atom_site_aniso_U_33
_atom_site_aniso_U_23
_atom_site_aniso_U_13
_atom_site_aniso_U_12
Ru1 0.01779(9) 0.01700(8) 0.01499(8) -0.00231(5) -0.00426(5) -0.00588(6)
Cl1 0.0298(3) 0.0300(3) 0.0256(2) -0.0039(2) -0.0128(2) -0.0101(2)
P1 0.0225(3) 0.0182(2) 0.0172(2) -0.00258(18) -0.00270(18) -0.0061(2)
N1 0.0180(8) 0.0184(8) 0.0192(7) -0.0039(6) -0.0044(6) -0.0066(6)
C1 0.0223(9) 0.0168(9) 0.0186(8) -0.0037(7) -0.0044(7) -0.0058(7)
N2 0.0193(8) 0.0183(8) 0.0186(7) -0.0017(6) -0.0051(6) -0.0070(6)
C2 0.0310(11) 0.0207(9) 0.0210(9) -0.0019(8) -0.0058(8) -0.0087(8)
P2 0.0226(3) 0.0190(2) 0.0162(2) -0.00056(18) -0.00428(18) -0.0073(2)
N3 0.0209(8) 0.0171(8) 0.0185(7) -0.0009(6) -0.0038(6) -0.0076(7)
C3 0.0363(13) 0.0250(11) 0.0264(10) -0.0011(9) -0.0017(9) -0.0161(10)
C4 0.0265(11) 0.0272(11) 0.0336(11) -0.0014(9) -0.0031(9) -0.0140(9)
C5 0.0239(10) 0.0221(10) 0.0269(10) -0.0017(8) -0.0065(8) -0.0099(8)
C6 0.0241(10) 0.0221(10) 0.0184(9) 0.0006(8) -0.0081(7) -0.0083(8)
C7 0.0239(10) 0.0227(10) 0.0211(9) -0.0068(8) -0.0070(8) -0.0062(8)
C8 0.0249(10) 0.0178(9) 0.0193(9) -0.0009(7) -0.0051(7) -0.0086(8)
C9 0.0315(12) 0.0228(10) 0.0207(9) -0.0045(8) -0.0022(8) -0.0069(9)
C10 0.0281(11) 0.0231(10) 0.0315(11) -0.0060(9) 0.0042(9) -0.0047(9)
C11 0.0209(10) 0.0230(10) 0.0390(12) -0.0043(9) -0.0030(9) -0.0059(9)
C12 0.0239(10) 0.0189(9) 0.0289(10) -0.0010(8) -0.0076(8) -0.0078(8)
C13 0.0198(9) 0.0251(10) 0.0242(10) -0.0007(8) -0.0061(8) -0.0094(8)
C14 0.0267(11) 0.0360(13) 0.0330(12) 0.0015(10) -0.0123(9) -0.0156(10)
C15 0.0221(10) 0.0209(9) 0.0206(9) -0.0053(8) -0.0028(7) -0.0056(8)
C16 0.0235(10) 0.0202(9) 0.0248(10) -0.0022(8) -0.0055(8) -0.0077(8)
C17 0.0306(11) 0.0227(10) 0.0260(10) 0.0003(8) -0.0082(9) -0.0081(9)
C18 0.0294(12) 0.0294(12) 0.0318(12) -0.0006(10) -0.0121(10) -0.0049(10)
C19 0.0237(11) 0.0325(12) 0.0356(12) -0.0071(10) -0.0070(9) -0.0065(9)
C20 0.0254(11) 0.0234(10) 0.0294(11) -0.0038(9) -0.0029(8) -0.0079(9)
C21 0.0336(12) 0.0227(10) 0.0217(9) -0.0049(8) -0.0073(8) -0.0077(9)
C22 0.0388(14) 0.0354(13) 0.0384(13) -0.0171(11) -0.0018(11) -0.0154(11)
C23 0.0492(17) 0.0414(16) 0.0553(18) -0.0211(14) -0.0081(14) -0.0202(14)
C24 0.074(2) 0.0517(19) 0.0504(18) -0.0240(15) -0.0162(17) -0.0266(18)
C25 0.086(3) 0.087(3) 0.0477(19) -0.046(2) 0.0169(18) -0.046(2)
C26 0.063(2) 0.069(2) 0.0401(15) -0.0330(15) 0.0158(14) -0.0388(19)
C27 0.0275(11) 0.0221(10) 0.0219(10) -0.0019(8) 0.0011(8) -0.0065(9)
C28 0.0325(12) 0.0252(10) 0.0176(9) -0.0022(8) -0.0026(8) -0.0086(9)
C29 0.0249(10) 0.0227(10) 0.0212(9) 0.0019(8) -0.0059(8) -0.0090(8)
C30 0.0313(12) 0.0323(12) 0.0308(11) -0.0073(10) -0.0079(9) -0.0129(10)
C31 0.0230(10) 0.0283(11) 0.0257(10) -0.0041(9) -0.0058(8) -0.0089(9)
C32 0.0321(13) 0.0398(14) 0.0394(13) -0.0021(11) -0.0089(10) -0.0206(11)
C33 0.0272(12) 0.0406(14) 0.0356(12) -0.0021(11) -0.0011(10) -0.0166(11)
C34 0.0286(11) 0.0299(12) 0.0256(10) -0.0028(9) -0.0020(9) -0.0115(10)
C35 0.0284(11) 0.0253(10) 0.0235(10) 0.0012(8) -0.0090(8) -0.0100(9)
C36 0.0292(12) 0.0247(11) 0.0335(12) -0.0031(9) -0.0116(9) -0.0069(9)
C37 0.0320(13) 0.0227(11) 0.0468(15) -0.0016(11) -0.0138(11) -0.0066(10)
C38 0.0474(18) 0.0447(17) 0.0434(16) 0.0090(14) -0.0183(14) 0.0053(14)
C39 0.087(3) 0.093(3) 0.0264(15) -0.0058(18) -0.0235(17) 0.036(3)
C40 0.066(2) 0.064(2) 0.0266(13) -0.0122(14) -0.0201(14) 0.0276(18)
B1X 0.0376(15) 0.0295(13) 0.0295(13) -0.0063(11) -0.0107(11) -0.0102(11)
F1X 0.0362(8) 0.0617(11) 0.0354(8) -0.0135(8) -0.0119(7) -0.0146(8)
F2X 0.0438(10) 0.0489(10) 0.0648(12) -0.0164(9) -0.0010(8) -0.0251(8)
F3X 0.0551(11) 0.0381(9) 0.0339(8) -0.0065(7) 0.0061(7) -0.0161(8)
F4X 0.0779(14) 0.0338(9) 0.0551(11) -0.0133(8) -0.0348(10) 0.0068(9)
Cl1N 0.0697(11) 0.0670(11) 0.0427(8) -0.0036(8) -0.0183(8) -0.0268(9)
Cl2N 0.0346(9) 0.125(2) 0.0555(12) -0.0250(13) -0.0058(8) -0.0039(11)
Cl3N 0.048(3) 0.120(6) 0.027(3) -0.020(3) 0.002(2) -0.044(3)
Cl4N 0.163(8) 0.096(4) 0.0294(18) 0.002(2) -0.017(3) -0.011(5)
Cl5N 0.34(4) 0.66(7) 0.31(3) -0.28(4) 0.15(2) -0.34(4)
Cl6N 0.118(6) 0.158(7) 0.080(4) -0.021(4) -0.031(4) -0.057(5)
C1N 0.157(16) 0.081(9) 0.031(5) 0.021(6) -0.027(7) -0.080(11)
C2N 0.053(8) 0.113(13) 0.058(8) -0.012(9) 0.041(6) 0.007(8)
C3N 0.041(9) 0.18(3) 0.018(8) -0.012(10) 0.006(7) -0.052(14)

loop_
_atom_type_symbol
_atom_type_description
_atom_type_scat_dispersion_real
_atom_type_scat_dispersion_imag
_atom_type_scat_source
C C 0.0033 0.0016 'International Tables Vol C Tables 4.2.6.8 and 6.1.1.4'
H H 0.0000 0.0000 'International Tables Vol C Tables 4.2.6.8 and 6.1.1.4'
N N 0.0061 0.0033 'International Tables Vol C Tables 4.2.6.8 and 6.1.1.4'
P P 0.1023 0.0942 'International Tables Vol C Tables 4.2.6.8 and 6.1.1.4'
Cl Cl 0.1484 0.1585 'International Tables Vol C Tables 4.2.6.8 and 6.1.1.4'
Ru Ru -1.2594 0.8363 'International Tables Vol C Tables 4.2.6.8 and 6.1.1.4'
F F 0.0171 0.0103 'International Tables Vol C Tables 4.2.6.8 and 6.1.1.4'
B B 0.0013 0.0007 'International Tables Vol C Tables 4.2.6.8 and 6.1.1.4'

loop_
_geom_angle_atom_site_label_1
_geom_angle_atom_site_label_2
_geom_angle_atom_site_label_3
_geom_angle
N3 Ru1 N1 81.16(6)
N3 Ru1 N2 80.48(7)
N1 Ru1 N2 79.38(6)
N3 Ru1 P1 177.51(5)
N1 Ru1 P1 96.71(5)
N2 Ru1 P1 97.88(5)
N3 Ru1 P2 97.79(5)
N1 Ru1 P2 176.85(5)
N2 Ru1 P2 103.42(5)
P1 Ru1 P2 84.40(2)
N3 Ru1 Cl1 90.59(5)
N1 Ru1 Cl1 93.01(5)
N2 Ru1 Cl1 169.01(5)
P1 Ru1 Cl1 90.82(2)
P2 Ru1 Cl1 84.02(2)
C15 P1 C27 104.58(10)
C15 P1 C21 98.40(10)
C27 P1 C21 103.89(11)
C15 P1 Ru1 120.27(7)
C27 P1 Ru1 107.50(8)
C21 P1 Ru1 120.18(8)
C5 N1 C1 118.24(18)
C5 N1 Ru1 125.93(14)
C1 N1 Ru1 114.92(13)
N1 C1 C2 122.39(19)
N1 C1 C6 115.89(17)
C2 C1 C6 121.65(18)
C7 N2 C6 109.39(16)
C7 N2 C13 107.43(16)
C6 N2 C13 107.04(16)
C7 N2 Ru1 107.87(12)
C6 N2 Ru1 107.16(12)
C13 N2 Ru1 117.76(13)
C3 C2 C1 118.8(2)
C28 P2 C29 103.32(11)
C28 P2 C35 104.39(11)
C29 P2 C35 99.03(10)
C28 P2 Ru1 106.30(7)
C29 P2 Ru1 121.55(7)
C35 P2 Ru1 120.06(7)
C12 N3 C8 118.15(19)
C12 N3 Ru1 126.29(15)
C8 N3 Ru1 114.30(14)
C4 C3 C2 118.9(2)
C3 C4 C5 119.5(2)
N1 C5 C4 122.2(2)
C1 C6 N2 112.19(17)
C8 C7 N2 113.81(17)
N3 C8 C9 122.2(2)
N3 C8 C7 116.33(18)
C9 C8 C7 121.35(19)
C10 C9 C8 118.9(2)
C11 C10 C9 118.9(2)
C12 C11 C10 118.9(2)
N3 C12 C11 122.9(2)
N2 C13 C14 114.97(18)
C20 C15 C16 118.5(2)
C20 C15 P1 124.33(16)
C16 C15 P1 117.10(16)
C17 C16 C15 120.5(2)
C18 C17 C16 120.5(2)
C19 C18 C17 119.6(2)
C18 C19 C20 120.5(2)
C19 C20 C15 120.4(2)
C26 C21 C22 117.6(2)
C26 C21 P1 122.1(2)
C22 C21 P1 120.01(18)
C21 C22 C23 121.1(3)
C24 C23 C22 120.1(3)
C25 C24 C23 119.7(3)
C24 C25 C26 120.8(3)
C21 C26 C25 120.8(3)
C28 C27 P1 107.15(16)
C27 C28 P2 107.13(15)
C31 C29 C34 118.8(2)
C31 C29 P2 117.85(16)
C34 C29 P2 123.27(18)
C32 C30 C31 119.9(2)
C29 C31 C30 120.7(2)
C33 C32 C30 119.8(2)
C32 C33 C34 120.5(2)
C29 C34 C33 120.1(2)
C36 C35 C40 117.9(2)
C36 C35 P2 120.68(17)
C40 C35 P2 121.4(2)
C35 C36 C37 121.7(2)
C38 C37 C36 119.5(3)
C39 C38 C37 119.4(3)
C38 C39 C40 121.2(3)
C35 C40 C39 120.3(3)
F1X B1X F2X 110.8(2)
F1X B1X F3X 109.6(2)
F2X B1X F3X 110.0(2)
F1X B1X F4X 108.6(2)
F2X B1X F4X 108.9(2)
F3X B1X F4X 108.8(2)
C1N Cl1N Cl6N 49.9(6)
C1N Cl1N Cl5N 36.9(10)
Cl6N Cl1N Cl5N 37.0(12)
C1N Cl1N Cl4N 34.7(9)
Cl6N Cl1N Cl4N 53.5(4)
Cl5N Cl1N Cl4N 17.2(13)
C3N Cl2N Cl3N 5.6(13)
C3N Cl2N Cl6N 55.9(12)
Cl3N Cl2N Cl6N 60.4(4)
C3N Cl3N C2N 131(4)
C3N Cl3N Cl2N 11(3)
C2N Cl3N Cl2N 140.9(13)
C3N Cl3N Cl5N 90(3)
C2N Cl3N Cl5N 53.4(18)
Cl2N Cl3N Cl5N 101.3(15)
C3N Cl3N Cl6N 57(3)
C2N Cl3N Cl6N 92.9(17)
Cl2N Cl3N Cl6N 66.0(5)
Cl5N Cl3N Cl6N 39.6(15)
C3N Cl3N Cl4N 111(3)
C2N Cl3N Cl4N 34.5(15)
Cl2N Cl3N Cl4N 122.6(4)
Cl5N Cl3N Cl4N 21.6(15)
Cl6N Cl3N Cl4N 60.5(5)
C3N Cl3N C1N 97(3)
C2N Cl3N C1N 77.0(13)
Cl2N Cl3N C1N 103.2(6)
Cl5N Cl3N C1N 40.5(9)
Cl6N Cl3N C1N 43.6(5)
Cl4N Cl3N C1N 45.6(7)
Cl5N Cl4N C2N 88(3)
Cl5N Cl4N C1N 60(3)
C2N Cl4N C1N 90.5(11)
Cl5N Cl4N Cl3N 67(3)
C2N Cl4N Cl3N 26.1(9)
C1N Cl4N Cl3N 67.4(7)
Cl5N Cl4N Cl6N 14(3)
C2N Cl4N Cl6N 83.4(11)
C1N Cl4N Cl6N 47.0(5)
Cl3N Cl4N Cl6N 59.0(5)
Cl5N Cl4N C3N 53(3)
C2N Cl4N C3N 37.0(11)
C1N Cl4N C3N 65.3(9)
Cl3N Cl4N C3N 14.2(5)
Cl6N Cl4N C3N 46.4(7)
Cl5N Cl4N Cl1N 58(3)
C2N Cl4N Cl1N 117.1(11)
C1N Cl4N Cl1N 27.5(6)
Cl3N Cl4N Cl1N 92.3(5)
Cl6N Cl4N Cl1N 50.8(4)
C3N Cl4N Cl1N 86.6(8)
Cl4N Cl5N Cl6N 158(4)
Cl4N Cl5N C1N 92(3)
Cl6N Cl5N C1N 68(2)
Cl4N Cl5N C2N 62(3)
Cl6N Cl5N C2N 109(3)
C1N Cl5N C2N 92(2)
Cl4N Cl5N Cl3N 92(3)
Cl6N Cl5N Cl3N 75.7(18)
C1N Cl5N Cl3N 76.6(16)
C2N Cl5N Cl3N 33.3(12)
Cl4N Cl5N C3N 110(4)
Cl6N Cl5N C3N 60.2(18)
C1N Cl5N C3N 80.5(19)
C2N Cl5N C3N 49.0(15)
Cl3N Cl5N C3N 18.2(7)
Cl4N Cl5N Cl1N 105(3)
Cl6N Cl5N Cl1N 63.7(17)
C1N Cl5N Cl1N 34.3(11)
C2N Cl5N Cl1N 126.5(17)
Cl3N Cl5N Cl1N 107.7(15)
C3N Cl5N Cl1N 105.5(19)
Cl5N Cl6N C1N 57.4(14)
Cl5N Cl6N C3N 78.8(18)
C1N Cl6N C3N 85.2(10)
Cl5N Cl6N Cl1N 79.3(16)
C1N Cl6N Cl1N 40.8(8)
C3N Cl6N Cl1N 124.6(8)
Cl5N Cl6N Cl3N 64.7(15)
C1N Cl6N Cl3N 69.6(8)
C3N Cl6N Cl3N 17.2(10)
Cl1N Cl6N Cl3N 110.1(5)
Cl5N Cl6N Cl4N 7.9(14)
C1N Cl6N Cl4N 50.3(9)
C3N Cl6N Cl4N 75.8(12)
Cl1N Cl6N Cl4N 75.7(6)
Cl3N Cl6N Cl4N 60.5(6)
Cl5N Cl6N Cl2N 112.5(17)
C1N Cl6N Cl2N 114.9(7)
C3N Cl6N Cl2N 36.6(11)
Cl1N Cl6N Cl2N 143.2(5)
Cl3N Cl6N Cl2N 53.6(4)
Cl4N Cl6N Cl2N 111.1(6)
Cl5N Cl6N C2N 38.3(16)
C1N Cl6N C2N 61.9(10)
C3N Cl6N C2N 40.8(12)
Cl1N Cl6N C2N 100.3(7)
Cl3N Cl6N C2N 26.5(8)
Cl4N Cl6N C2N 35.0(8)
Cl2N Cl6N C2N 76.5(9)
Cl1N C1N Cl5N 108.8(17)
Cl1N C1N Cl6N 89.3(10)
Cl5N C1N Cl6N 55(2)
Cl1N C1N Cl4N 117.8(11)
Cl5N C1N Cl4N 28(2)
Cl6N C1N Cl4N 82.7(10)
Cl1N C1N Cl3N 155.4(9)
Cl5N C1N Cl3N 62.9(15)
Cl6N C1N Cl3N 66.8(7)
Cl4N C1N Cl3N 67.0(10)
Cl1N C1N C2N 155.1(15)
Cl5N C1N C2N 46.5(17)
Cl6N C1N C2N 78.3(11)
Cl4N C1N C2N 39.8(11)
Cl3N C1N C2N 28.9(9)
Cl1N C1N C3N 139.3(11)
Cl5N C1N C3N 61.9(17)
Cl6N C1N C3N 52.0(8)
Cl4N C1N C3N 74.1(13)
Cl3N C1N C3N 16.1(7)
C2N C1N C3N 41.0(10)
Cl3N C2N Cl4N 119.4(18)
Cl3N C2N C3N 18.1(10)
Cl4N C2N C3N 111(2)
Cl3N C2N Cl5N 93(2)
Cl4N C2N Cl5N 30(2)
C3N C2N Cl5N 82(2)
Cl3N C2N C1N 74.1(10)
Cl4N C2N C1N 49.7(9)
C3N C2N C1N 74.3(13)
Cl5N C2N C1N 41.2(11)
Cl3N C2N Cl6N 60.6(12)
Cl4N C2N Cl6N 61.7(10)
C3N C2N Cl6N 49.4(13)
Cl5N C2N Cl6N 32.9(18)
C1N C2N Cl6N 39.8(6)
Cl3N C3N Cl2N 163(4)
Cl3N C3N C2N 31(3)
Cl2N C3N C2N 163(2)
Cl3N C3N Cl6N 106(3)
Cl2N C3N Cl6N 87.5(14)
C2N C3N Cl6N 90(2)
Cl3N C3N Cl5N 72(4)
Cl2N C3N Cl5N 125(2)
C2N C3N Cl5N 49.0(18)
Cl6N C3N Cl5N 41.0(14)
Cl3N C3N C1N 67(3)
Cl2N C3N C1N 121.7(18)
C2N C3N C1N 64.7(14)
Cl6N C3N C1N 42.8(8)
Cl5N C3N C1N 37.6(10)
Cl3N C3N Cl4N 54(3)
Cl2N C3N Cl4N 142.3(15)
C2N C3N Cl4N 32.0(13)
Cl6N C3N Cl4N 57.8(10)
Cl5N C3N Cl4N 17.7(14)
C1N C3N Cl4N 40.6(8)

loop_
_geom_bond_atom_site_label_1
_geom_bond_atom_site_label_2
_geom_bond_distance
Ru1 N3 2.1365(18)
Ru1 N1 2.1389(16)
Ru1 N2 2.1724(17)
Ru1 P1 2.3026(6)
Ru1 P2 2.3067(5)
Ru1 Cl1 2.4181(5)
P1 C15 1.832(2)
P1 C27 1.833(2)
P1 C21 1.840(2)
N1 C5 1.346(3)
N1 C1 1.347(3)
C1 C2 1.392(3)
C1 C6 1.494(3)
N2 C7 1.499(3)
N2 C6 1.501(3)
N2 C13 1.507(3)
C2 C3 1.388(3)
P2 C28 1.838(2)
P2 C29 1.839(2)
P2 C35 1.841(2)
N3 C12 1.342(3)
N3 C8 1.347(3)
C3 C4 1.377(3)
C4 C5 1.387(3)
C7 C8 1.491(3)
C8 C9 1.388(3)
C9 C10 1.385(4)
C10 C11 1.383(4)
C11 C12 1.376(3)
C13 C14 1.526(3)
C15 C20 1.399(3)
C15 C16 1.403(3)
C16 C17 1.389(3)
C17 C18 1.387(3)
C18 C19 1.385(4)
C19 C20 1.395(3)
C21 C26 1.383(4)
C21 C22 1.386(4)
C22 C23 1.390(4)
C23 C24 1.368(5)
C24 C25 1.357(5)
C25 C26 1.390(5)
C27 C28 1.526(3)
C29 C31 1.391(3)
C29 C34 1.393(3)
C30 C32 1.385(4)
C30 C31 1.391(3)
C32 C33 1.376(4)
C33 C34 1.395(3)
C35 C36 1.377(4)
C35 C40 1.379(4)
C36 C37 1.396(3)
C37 C38 1.368(4)
C38 C39 1.364(6)
C39 C40 1.391(5)
B1X F1X 1.381(3)
B1X F2X 1.381(3)
B1X F3X 1.388(3)
B1X F4X 1.395(3)
Cl1N C1N 1.133(17)
Cl1N Cl6N 1.735(11)
Cl1N Cl5N 1.90(3)
Cl1N Cl4N 2.170(11)
Cl2N C3N 1.11(3)
Cl2N Cl3N 1.640(9)
Cl2N Cl6N 1.860(11)
Cl3N C3N 0.54(2)
Cl3N C2N 0.91(2)
Cl3N Cl5N 1.65(3)
Cl3N Cl6N 1.772(10)
Cl3N Cl4N 1.800(14)
Cl3N C1N 1.806(17)
Cl4N Cl5N 0.66(4)
Cl4N C2N 1.17(3)
Cl4N C1N 1.40(2)
Cl4N Cl6N 1.800(13)
Cl4N C3N 2.06(3)
Cl5N Cl6N 1.17(4)
Cl5N C1N 1.21(3)
Cl5N C2N 1.33(4)
Cl5N C3N 1.74(4)
Cl6N C1N 1.328(14)
Cl6N C3N 1.54(2)
Cl6N C2N 2.03(2)
C1N C2N 1.83(2)
C1N C3N 1.95(3)
C2N C3N 1.33(3)

loop_
_geom_torsion_atom_site_label_1
_geom_torsion_atom_site_label_2
_geom_torsion_atom_site_label_3
_geom_torsion_atom_site_label_4
_geom_torsion
N3 Ru1 P1 C15 -21.3(11)
N1 Ru1 P1 C15 -52.55(9)
N2 Ru1 P1 C15 27.60(9)
P2 Ru1 P1 C15 130.42(8)
Cl1 Ru1 P1 C15 -145.67(8)
N3 Ru1 P1 C27 -140.6(11)
N1 Ru1 P1 C27 -171.86(9)
N2 Ru1 P1 C27 -91.72(10)
P2 Ru1 P1 C27 11.11(9)
Cl1 Ru1 P1 C27 95.01(9)
N3 Ru1 P1 C21 101.1(11)
N1 Ru1 P1 C21 69.81(9)
N2 Ru1 P1 C21 149.96(9)
P2 Ru1 P1 C21 -107.22(8)
Cl1 Ru1 P1 C21 -23.32(8)
N3 Ru1 N1 C5 81.21(18)
N2 Ru1 N1 C5 163.10(19)
P1 Ru1 N1 C5 -100.10(17)
P2 Ru1 N1 C5 10.3(10)
Cl1 Ru1 N1 C5 -8.92(18)
N3 Ru1 N1 C1 -87.57(15)
N2 Ru1 N1 C1 -5.68(14)
P1 Ru1 N1 C1 91.12(14)
P2 Ru1 N1 C1 -158.4(8)
Cl1 Ru1 N1 C1 -177.70(14)
C5 N1 C1 C2 0.7(3)
Ru1 N1 C1 C2 170.36(16)
C5 N1 C1 C6 177.59(19)
Ru1 N1 C1 C6 -12.7(2)
N3 Ru1 N2 C7 -13.36(12)
N1 Ru1 N2 C7 -96.06(13)
P1 Ru1 N2 C7 168.55(12)
P2 Ru1 N2 C7 82.46(12)
Cl1 Ru1 N2 C7 -49.4(3)
N3 Ru1 N2 C6 104.33(13)
N1 Ru1 N2 C6 21.63(13)
P1 Ru1 N2 C6 -73.76(13)
P2 Ru1 N2 C6 -159.85(12)
Cl1 Ru1 N2 C6 68.3(3)
N3 Ru1 N2 C13 -135.05(15)
N1 Ru1 N2 C13 142.24(15)
P1 Ru1 N2 C13 46.85(14)
P2 Ru1 N2 C13 -39.24(15)
Cl1 Ru1 N2 C13 -171.06(18)
N1 C1 C2 C3 0.4(3)
C6 C1 C2 C3 -176.4(2)
N3 Ru1 P2 C28 -165.25(10)
N1 Ru1 P2 C28 -94.8(9)
N2 Ru1 P2 C28 112.74(10)
P1 Ru1 P2 C28 15.95(9)
Cl1 Ru1 P2 C28 -75.47(9)
N3 Ru1 P2 C29 77.30(10)
N1 Ru1 P2 C29 147.7(9)
N2 Ru1 P2 C29 -4.71(10)
P1 Ru1 P2 C29 -101.51(9)
Cl1 Ru1 P2 C29 167.08(9)
N3 Ru1 P2 C35 -47.32(10)
N1 Ru1 P2 C35 23.1(9)
N2 Ru1 P2 C35 -129.33(10)
P1 Ru1 P2 C35 133.87(9)
Cl1 Ru1 P2 C35 42.46(9)
N1 Ru1 N3 C12 -88.28(17)
N2 Ru1 N3 C12 -168.90(17)
P1 Ru1 N3 C12 -119.7(10)
P2 Ru1 N3 C12 88.71(16)
Cl1 Ru1 N3 C12 4.67(16)
N1 Ru1 N3 C8 78.58(14)
N2 Ru1 N3 C8 -2.03(13)
P1 Ru1 N3 C8 47.1(11)
P2 Ru1 N3 C8 -104.43(13)
Cl1 Ru1 N3 C8 171.53(13)
C1 C2 C3 C4 -0.8(4)
C2 C3 C4 C5 0.3(4)
C1 N1 C5 C4 -1.2(3)
Ru1 N1 C5 C4 -169.68(17)
C3 C4 C5 N1 0.8(4)
N1 C1 C6 N2 32.7(3)
C2 C1 C6 N2 -150.4(2)
C7 N2 C6 C1 82.1(2)
C13 N2 C6 C1 -161.80(18)
Ru1 N2 C6 C1 -34.6(2)
C6 N2 C7 C8 -89.8(2)
C13 N2 C7 C8 154.38(17)
Ru1 N2 C7 C8 26.5(2)
C12 N3 C8 C9 1.7(3)
Ru1 N3 C8 C9 -166.33(16)
C12 N3 C8 C7 -173.98(18)
Ru1 N3 C8 C7 18.0(2)
N2 C7 C8 N3 -30.7(3)
N2 C7 C8 C9 153.56(19)
N3 C8 C9 C10 -0.8(3)
C7 C8 C9 C10 174.7(2)
C8 C9 C10 C11 -0.9(3)
C9 C10 C11 C12 1.7(3)
C8 N3 C12 C11 -0.9(3)
Ru1 N3 C12 C11 165.50(17)
C10 C11 C12 N3 -0.8(3)
C7 N2 C13 C14 55.4(2)
C6 N2 C13 C14 -62.0(2)
Ru1 N2 C13 C14 177.28(16)
C27 P1 C15 C20 13.6(2)
C21 P1 C15 C20 120.4(2)
Ru1 P1 C15 C20 -107.18(18)
C27 P1 C15 C16 -168.38(17)
C21 P1 C15 C16 -61.57(18)
Ru1 P1 C15 C16 70.85(18)
C20 C15 C16 C17 1.5(3)
P1 C15 C16 C17 -176.64(17)
C15 C16 C17 C18 -0.5(3)
C16 C17 C18 C19 -0.4(4)
C17 C18 C19 C20 0.2(4)
C18 C19 C20 C15 0.9(4)
C16 C15 C20 C19 -1.7(3)
P1 C15 C20 C19 176.31(18)
C15 P1 C21 C26 -79.1(3)
C27 P1 C21 C26 28.3(3)
Ru1 P1 C21 C26 148.5(2)
C15 P1 C21 C22 94.5(2)
C27 P1 C21 C22 -158.1(2)
Ru1 P1 C21 C22 -38.0(2)
C26 C21 C22 C23 -0.6(4)
P1 C21 C22 C23 -174.4(2)
C21 C22 C23 C24 -0.8(5)
C22 C23 C24 C25 0.9(6)
C23 C24 C25 C26 0.5(7)
C22 C21 C26 C25 1.9(6)
P1 C21 C26 C25 175.6(3)
C24 C25 C26 C21 -1.9(7)
C15 P1 C27 C28 -171.41(15)
C21 P1 C27 C28 85.89(17)
Ru1 P1 C27 C28 -42.50(17)
P1 C27 C28 P2 56.80(18)
C29 P2 C28 C27 82.47(17)
C35 P2 C28 C27 -174.39(16)
Ru1 P2 C28 C27 -46.53(17)
C28 P2 C29 C31 178.77(18)
C35 P2 C29 C31 71.54(19)
Ru1 P2 C29 C31 -62.3(2)
C28 P2 C29 C34 -3.6(2)
C35 P2 C29 C34 -110.9(2)
Ru1 P2 C29 C34 115.30(18)
C34 C29 C31 C30 1.1(3)
P2 C29 C31 C30 178.85(18)
C32 C30 C31 C29 -1.2(4)
C31 C30 C32 C33 0.7(4)
C30 C32 C33 C34 -0.1(4)
C31 C29 C34 C33 -0.5(3)
P2 C29 C34 C33 -178.10(19)
C32 C33 C34 C29 0.0(4)
C28 P2 C35 C36 -175.19(19)
C29 P2 C35 C36 -68.8(2)
Ru1 P2 C35 C36 65.9(2)
C28 P2 C35 C40 2.0(3)
C29 P2 C35 C40 108.4(3)
Ru1 P2 C35 C40 -116.9(3)
C40 C35 C36 C37 -3.4(4)
P2 C35 C36 C37 173.85(19)
C35 C36 C37 C38 2.1(4)
C36 C37 C38 C39 1.1(6)
C37 C38 C39 C40 -3.0(8)
C36 C35 C40 C39 1.5(6)
P2 C35 C40 C39 -175.7(4)
C38 C39 C40 C35 1.7(8)
Cl6N Cl2N Cl3N C3N 34(14)
C3N Cl2N Cl3N C2N 28(14)
Cl6N Cl2N Cl3N C2N 63(2)
C3N Cl2N Cl3N Cl5N -16(14)
Cl6N Cl2N Cl3N Cl5N 18.4(11)
C3N Cl2N Cl3N Cl6N -34(14)
C3N Cl2N Cl3N Cl4N -12(14)
Cl6N Cl2N Cl3N Cl4N 22.2(6)
C3N Cl2N Cl3N C1N -57(14)
Cl6N Cl2N Cl3N C1N -23.1(6)
C3N Cl3N Cl4N Cl5N -13(4)
C2N Cl3N Cl4N Cl5N -144(3)
Cl2N Cl3N Cl4N Cl5N -10(3)
Cl6N Cl3N Cl4N Cl5N 13(3)
C1N Cl3N Cl4N Cl5N 65(3)
C3N Cl3N Cl4N C2N 131(4)
Cl2N Cl3N Cl4N C2N 133.9(19)
Cl5N Cl3N Cl4N C2N 144(3)
Cl6N Cl3N Cl4N C2N 157(2)
C1N Cl3N Cl4N C2N -150(2)
C3N Cl3N Cl4N C1N -78(3)
C2N Cl3N Cl4N C1N 150(2)
Cl2N Cl3N Cl4N C1N -75.7(8)
Cl5N Cl3N Cl4N C1N -65(3)
Cl6N Cl3N Cl4N C1N -52.3(6)
C3N Cl3N Cl4N Cl6N -26(3)
C2N Cl3N Cl4N Cl6N -157(2)
Cl2N Cl3N Cl4N Cl6N -23.4(6)
Cl5N Cl3N Cl4N Cl6N -13(3)
C1N Cl3N Cl4N Cl6N 52.3(6)
C2N Cl3N Cl4N C3N -131(4)
Cl2N Cl3N Cl4N C3N 3(3)
Cl5N Cl3N Cl4N C3N 13(4)
Cl6N Cl3N Cl4N C3N 26(3)
C1N Cl3N Cl4N C3N 78(3)
C3N Cl3N Cl4N Cl1N -66(3)
C2N Cl3N Cl4N Cl1N 162.4(19)
Cl2N Cl3N Cl4N Cl1N -63.7(6)
Cl5N Cl3N Cl4N Cl1N -53(3)
Cl6N Cl3N Cl4N Cl1N -40.3(4)
C1N Cl3N Cl4N Cl1N 12.0(5)
C1N Cl1N Cl4N Cl5N -85(3)
Cl6N Cl1N Cl4N Cl5N -15(3)
C1N Cl1N Cl4N C2N -16.0(13)
Cl6N Cl1N Cl4N C2N 54.2(11)
Cl5N Cl1N Cl4N C2N 69(3)
Cl6N Cl1N Cl4N C1N 70.3(10)
Cl5N Cl1N Cl4N C1N 85(3)
C1N Cl1N Cl4N Cl3N -24.6(9)
Cl6N Cl1N Cl4N Cl3N 45.6(4)
Cl5N Cl1N Cl4N Cl3N 60(3)
C1N Cl1N Cl4N Cl6N -70.3(10)
Cl5N Cl1N Cl4N Cl6N 15(3)
C1N Cl1N Cl4N C3N -37.6(10)
Cl6N Cl1N Cl4N C3N 32.6(6)
Cl5N Cl1N Cl4N C3N 47(3)
C2N Cl4N Cl5N Cl6N -69(12)
C1N Cl4N Cl5N Cl6N 23(10)
Cl3N Cl4N Cl5N Cl6N -54(11)
C3N Cl4N Cl5N Cl6N -58(11)
Cl1N Cl4N Cl5N Cl6N 55(11)
C2N Cl4N Cl5N C1N -91.6(19)
Cl3N Cl4N Cl5N C1N -76.7(17)
Cl6N Cl4N Cl5N C1N -23(10)
C3N Cl4N Cl5N C1N -81(2)
Cl1N Cl4N Cl5N C1N 32.2(9)
C1N Cl4N Cl5N C2N 91.6(19)
Cl3N Cl4N Cl5N C2N 14.9(14)
Cl6N Cl4N Cl5N C2N 69(12)
C3N Cl4N Cl5N C2N 11(2)
Cl1N Cl4N Cl5N C2N 123.8(19)
C2N Cl4N Cl5N Cl3N -14.9(14)
C1N Cl4N Cl5N Cl3N 76.7(17)
Cl6N Cl4N Cl5N Cl3N 54(11)
C3N Cl4N Cl5N Cl3N -3.9(13)
Cl1N Cl4N Cl5N Cl3N 109(2)
C2N Cl4N Cl5N C3N -11(2)
C1N Cl4N Cl5N C3N 81(2)
Cl3N Cl4N Cl5N C3N 3.9(13)
Cl6N Cl4N Cl5N C3N 58(11)
Cl1N Cl4N Cl5N C3N 113(3)
C2N Cl4N Cl5N Cl1N -123.8(19)
C1N Cl4N Cl5N Cl1N -32.2(9)
Cl3N Cl4N Cl5N Cl1N -109(2)
Cl6N Cl4N Cl5N Cl1N -55(11)
C3N Cl4N Cl5N Cl1N -113(3)
C3N Cl3N Cl5N Cl4N 168(4)
C2N Cl3N Cl5N Cl4N 24(2)
Cl2N Cl3N Cl5N Cl4N 171(2)
Cl6N Cl3N Cl5N Cl4N -162(4)
C1N Cl3N Cl5N Cl4N -92(3)
C3N Cl3N Cl5N Cl6N -30(3)
C2N Cl3N Cl5N Cl6N -174(2)
Cl2N Cl3N Cl5N Cl6N -26.8(15)
Cl4N Cl3N Cl5N Cl6N 162(4)
C1N Cl3N Cl5N Cl6N 70.4(19)
C3N Cl3N Cl5N C1N -100(4)
C2N Cl3N Cl5N C1N 116(3)
Cl2N Cl3N Cl5N C1N -97.2(18)
Cl6N Cl3N Cl5N C1N -70.4(19)
Cl4N Cl3N Cl5N C1N 92(3)
C3N Cl3N Cl5N C2N 144(4)
Cl2N Cl3N Cl5N C2N 146.8(14)
Cl6N Cl3N Cl5N C2N 174(2)
Cl4N Cl3N Cl5N C2N -24(2)
C1N Cl3N Cl5N C2N -116(3)
C2N Cl3N Cl5N C3N -144(4)
Cl2N Cl3N Cl5N C3N 3(3)
Cl6N Cl3N Cl5N C3N 30(3)
Cl4N Cl3N Cl5N C3N -168(4)
C1N Cl3N Cl5N C3N 100(4)
C3N Cl3N Cl5N Cl1N -86(4)
C2N Cl3N Cl5N Cl1N 131(2)
Cl2N Cl3N Cl5N Cl1N -82.6(17)
Cl6N Cl3N Cl5N Cl1N -55.8(16)
Cl4N Cl3N Cl5N Cl1N 106(3)
C1N Cl3N Cl5N Cl1N 14.6(7)
C1N Cl1N Cl5N Cl4N 71(3)
Cl6N Cl1N Cl5N Cl4N 160(4)
C1N Cl1N Cl5N Cl6N -89(2)
Cl4N Cl1N Cl5N Cl6N -160(4)
Cl6N Cl1N Cl5N C1N 89(2)
Cl4N Cl1N Cl5N C1N -71(3)
C1N Cl1N Cl5N C2N 5(2)
Cl6N Cl1N Cl5N C2N 95(4)
Cl4N Cl1N Cl5N C2N -66(4)
C1N Cl1N Cl5N Cl3N -25.8(12)
Cl6N Cl1N Cl5N Cl3N 63.4(17)
Cl4N Cl1N Cl5N Cl3N -97(3)
C1N Cl1N Cl5N C3N -44.7(15)
Cl6N Cl1N Cl5N C3N 44.5(15)
Cl4N Cl1N Cl5N C3N -116(4)
Cl4N Cl5N Cl6N C1N -25(11)
C2N Cl5N Cl6N C1N -85(2)
Cl3N Cl5N Cl6N C1N -81.1(12)
C3N Cl5N Cl6N C1N -91.4(13)
Cl1N Cl5N Cl6N C1N 37.4(10)
Cl4N Cl5N Cl6N C3N 67(12)
C1N Cl5N Cl6N C3N 91.4(13)
C2N Cl5N Cl6N C3N 6.7(18)
Cl3N Cl5N Cl6N C3N 10.3(9)
Cl1N Cl5N Cl6N C3N 128.8(8)
Cl4N Cl5N Cl6N Cl1N -62(12)
C1N Cl5N Cl6N Cl1N -37.4(10)
C2N Cl5N Cl6N Cl1N -122.2(18)
Cl3N Cl5N Cl6N Cl1N -118.5(7)
C3N Cl5N Cl6N Cl1N -128.8(8)
Cl4N Cl5N Cl6N Cl3N 57(12)
C1N Cl5N Cl6N Cl3N 81.1(12)
C2N Cl5N Cl6N Cl3N -3.7(13)
C3N Cl5N Cl6N Cl3N -10.3(9)
Cl1N Cl5N Cl6N Cl3N 118.5(7)
C1N Cl5N Cl6N Cl4N 25(11)
C2N Cl5N Cl6N Cl4N -60(11)
Cl3N Cl5N Cl6N Cl4N -57(12)
C3N Cl5N Cl6N Cl4N -67(12)
Cl1N Cl5N Cl6N Cl4N 62(12)
Cl4N Cl5N Cl6N Cl2N 81(12)
C1N Cl5N Cl6N Cl2N 106.1(12)
C2N Cl5N Cl6N Cl2N 21(2)
Cl3N Cl5N Cl6N Cl2N 25.0(12)
C3N Cl5N Cl6N Cl2N 14.6(11)
Cl1N Cl5N Cl6N Cl2N 143.5(8)
Cl4N Cl5N Cl6N C2N 60(11)
C1N Cl5N Cl6N C2N 85(2)
Cl3N Cl5N Cl6N C2N 3.7(13)
C3N Cl5N Cl6N C2N -6.7(18)
Cl1N Cl5N Cl6N C2N 122.2(18)
C1N Cl1N Cl6N Cl5N 51.6(17)
Cl4N Cl1N Cl6N Cl5N 7.1(15)
Cl5N Cl1N Cl6N C1N -51.6(17)
Cl4N Cl1N Cl6N C1N -44.5(11)
C1N Cl1N Cl6N C3N -16.6(19)
Cl5N Cl1N Cl6N C3N -68.2(19)
Cl4N Cl1N Cl6N C3N -61.1(16)
C1N Cl1N Cl6N Cl3N -6.2(11)
Cl5N Cl1N Cl6N Cl3N -57.8(14)
Cl4N Cl1N Cl6N Cl3N -50.6(6)
C1N Cl1N Cl6N Cl4N 44.5(11)
Cl5N Cl1N Cl6N Cl4N -7.1(15)
C1N Cl1N Cl6N Cl2N -61.8(13)
Cl5N Cl1N Cl6N Cl2N -113.4(18)
Cl4N Cl1N Cl6N Cl2N -106.3(9)
C1N Cl1N Cl6N C2N 19.4(14)
Cl5N Cl1N Cl6N C2N -32.2(15)
Cl4N Cl1N Cl6N C2N -25.1(8)
C3N Cl3N Cl6N Cl5N 143(4)
C2N Cl3N Cl6N Cl5N 5.1(18)
Cl2N Cl3N Cl6N Cl5N 151.0(16)
Cl4N Cl3N Cl6N Cl5N -7.5(16)
C1N Cl3N Cl6N Cl5N -62.6(15)
C3N Cl3N Cl6N C1N -154(4)
C2N Cl3N Cl6N C1N 67.7(13)
Cl2N Cl3N Cl6N C1N -146.4(10)
Cl5N Cl3N Cl6N C1N 62.6(15)
Cl4N Cl3N Cl6N C1N 55.1(9)
C2N Cl3N Cl6N C3N -138(4)
Cl2N Cl3N Cl6N C3N 8(4)
Cl5N Cl3N Cl6N C3N -143(4)
Cl4N Cl3N Cl6N C3N -151(4)
C1N Cl3N Cl6N C3N 154(4)
C3N Cl3N Cl6N Cl1N -150(4)
C2N Cl3N Cl6N Cl1N 72.0(11)
Cl2N Cl3N Cl6N Cl1N -142.1(6)
Cl5N Cl3N Cl6N Cl1N 66.9(15)
Cl4N Cl3N Cl6N Cl1N 59.4(5)
C1N Cl3N Cl6N Cl1N 4.3(8)
C3N Cl3N Cl6N Cl4N 151(4)
C2N Cl3N Cl6N Cl4N 12.6(10)
Cl2N Cl3N Cl6N Cl4N 158.5(5)
Cl5N Cl3N Cl6N Cl4N 7.5(16)
C1N Cl3N Cl6N Cl4N -55.1(9)
C3N Cl3N Cl6N Cl2N -8(4)
C2N Cl3N Cl6N Cl2N -145.9(10)
Cl5N Cl3N Cl6N Cl2N -151.0(16)
Cl4N Cl3N Cl6N Cl2N -158.5(5)
C1N Cl3N Cl6N Cl2N 146.4(10)
C3N Cl3N Cl6N C2N 138(4)
Cl2N Cl3N Cl6N C2N 145.9(10)
Cl5N Cl3N Cl6N C2N -5.1(18)
Cl4N Cl3N Cl6N C2N -12.6(10)
C1N Cl3N Cl6N C2N -67.7(13)
C2N Cl4N Cl6N Cl5N 110(12)
C1N Cl4N Cl6N Cl5N -153(12)
Cl3N Cl4N Cl6N Cl5N 120(12)
C3N Cl4N Cl6N Cl5N 111(12)
Cl1N Cl4N Cl6N Cl5N -116(12)
Cl5N Cl4N Cl6N C1N 153(12)
C2N Cl4N Cl6N C1N -96.9(11)
Cl3N Cl4N Cl6N C1N -87.0(9)
C3N Cl4N Cl6N C1N -95.6(11)
Cl1N Cl4N Cl6N C1N 36.5(8)
Cl5N Cl4N Cl6N C3N -111(12)
C2N Cl4N Cl6N C3N -1.3(11)
C1N Cl4N Cl6N C3N 95.6(11)
Cl3N Cl4N Cl6N C3N 8.5(9)
Cl1N Cl4N Cl6N C3N 132.0(8)
Cl5N Cl4N Cl6N Cl1N 116(12)
C2N Cl4N Cl6N Cl1N -133.3(9)
C1N Cl4N Cl6N Cl1N -36.5(8)
Cl3N Cl4N Cl6N Cl1N -123.5(4)
C3N Cl4N Cl6N Cl1N -132.0(8)
Cl5N Cl4N Cl6N Cl3N -120(12)
C2N Cl4N Cl6N Cl3N -9.8(8)
C1N Cl4N Cl6N Cl3N 87.0(9)
C3N Cl4N Cl6N Cl3N -8.5(9)
Cl1N Cl4N Cl6N Cl3N 123.5(4)
Cl5N Cl4N Cl6N Cl2N -102(12)
C2N Cl4N Cl6N Cl2N 8.6(10)
C1N Cl4N Cl6N Cl2N 105.5(10)
Cl3N Cl4N Cl6N Cl2N 18.4(4)
C3N Cl4N Cl6N Cl2N 9.9(7)
Cl1N Cl4N Cl6N Cl2N 141.9(6)
Cl5N Cl4N Cl6N C2N -110(12)
C1N Cl4N Cl6N C2N 96.9(11)
Cl3N Cl4N Cl6N C2N 9.8(8)
C3N Cl4N Cl6N C2N 1.3(11)
Cl1N Cl4N Cl6N C2N 133.3(9)
C3N Cl2N Cl6N Cl5N -25(2)
Cl3N Cl2N Cl6N Cl5N -28.3(16)
C3N Cl2N Cl6N C1N 38.7(18)
Cl3N Cl2N Cl6N C1N 34.9(11)
Cl3N Cl2N Cl6N C3N -3.8(17)
C3N Cl2N Cl6N Cl1N 78.1(17)
Cl3N Cl2N Cl6N Cl1N 74.3(8)
C3N Cl2N Cl6N Cl3N 3.8(17)
C3N Cl2N Cl6N Cl4N -16.2(15)
Cl3N Cl2N Cl6N Cl4N -20.0(5)
C3N Cl2N Cl6N C2N -11.1(15)
Cl3N Cl2N Cl6N C2N -14.9(6)
Cl6N Cl1N C1N Cl5N -52(2)
Cl4N Cl1N C1N Cl5N 29(2)
Cl5N Cl1N C1N Cl6N 52(2)
Cl4N Cl1N C1N Cl6N 81.3(10)
Cl6N Cl1N C1N Cl4N -81.3(10)
Cl5N Cl1N C1N Cl4N -29(2)
Cl6N Cl1N C1N Cl3N 14(2)
Cl5N Cl1N C1N Cl3N 66(3)
Cl4N Cl1N C1N Cl3N 95(3)
Cl6N Cl1N C1N C2N -59(2)
Cl5N Cl1N C1N C2N -7(3)
Cl4N Cl1N C1N C2N 22(2)
Cl6N Cl1N C1N C3N 16.6(17)
Cl5N Cl1N C1N C3N 68(3)
Cl4N Cl1N C1N C3N 98(2)
Cl4N Cl5N C1N Cl1N -114(3)
Cl6N Cl5N C1N Cl1N 75.0(17)
C2N Cl5N C1N Cl1N -175.7(19)
Cl3N Cl5N C1N Cl1N 154.8(11)
C3N Cl5N C1N Cl1N 136.6(14)
Cl4N Cl5N C1N Cl6N 171(4)
C2N Cl5N C1N Cl6N 109(3)
Cl3N Cl5N C1N Cl6N 79.8(14)
C3N Cl5N C1N Cl6N 61.6(15)
Cl1N Cl5N C1N Cl6N -75.0(17)
Cl6N Cl5N C1N Cl4N -171(4)
C2N Cl5N C1N Cl4N -62(3)
Cl3N Cl5N C1N Cl4N -91(3)
C3N Cl5N C1N Cl4N -110(4)
Cl1N Cl5N C1N Cl4N 114(3)
Cl4N Cl5N C1N Cl3N 91(3)
Cl6N Cl5N C1N Cl3N -79.8(14)
C2N Cl5N C1N Cl3N 29.6(14)
C3N Cl5N C1N Cl3N -18.2(8)
Cl1N Cl5N C1N Cl3N -154.8(11)
Cl4N Cl5N C1N C2N 62(3)
Cl6N Cl5N C1N C2N -109(3)
Cl3N Cl5N C1N C2N -29.6(14)
C3N Cl5N C1N C2N -47.7(16)
Cl1N Cl5N C1N C2N 175.7(19)
Cl4N Cl5N C1N C3N 110(4)
Cl6N Cl5N C1N C3N -61.6(15)
C2N Cl5N C1N C3N 47.7(16)
Cl3N Cl5N C1N C3N 18.2(8)
Cl1N Cl5N C1N C3N -136.6(14)
Cl5N Cl6N C1N Cl1N -114(2)
C3N Cl6N C1N Cl1N 166.4(15)
Cl3N Cl6N C1N Cl1N 173.8(12)
Cl4N Cl6N C1N Cl1N -118.1(11)
Cl2N Cl6N C1N Cl1N 144.4(7)
C2N Cl6N C1N Cl1N -158.3(15)
C3N Cl6N C1N Cl5N -80(2)
Cl1N Cl6N C1N Cl5N 114(2)
Cl3N Cl6N C1N Cl5N -72.3(18)
Cl4N Cl6N C1N Cl5N -4(2)
Cl2N Cl6N C1N Cl5N -101.7(19)
C2N Cl6N C1N Cl5N -44(2)
Cl5N Cl6N C1N Cl4N 4(2)
C3N Cl6N C1N Cl4N -75.5(14)
Cl1N Cl6N C1N Cl4N 118.1(11)
Cl3N Cl6N C1N Cl4N -68.1(9)
Cl2N Cl6N C1N Cl4N -97.5(9)
C2N Cl6N C1N Cl4N -40.1(11)
Cl5N Cl6N C1N Cl3N 72.3(18)
C3N Cl6N C1N Cl3N -7.5(14)
Cl1N Cl6N C1N Cl3N -173.8(12)
Cl4N Cl6N C1N Cl3N 68.1(9)
Cl2N Cl6N C1N Cl3N -29.4(8)
C2N Cl6N C1N Cl3N 27.9(9)
Cl5N Cl6N C1N C2N 44(2)
C3N Cl6N C1N C2N -35.4(13)
Cl1N Cl6N C1N C2N 158.3(15)
Cl3N Cl6N C1N C2N -27.9(9)
Cl4N Cl6N C1N C2N 40.1(11)
Cl2N Cl6N C1N C2N -57.4(13)
Cl5N Cl6N C1N C3N 80(2)
Cl1N Cl6N C1N C3N -166.4(15)
Cl3N Cl6N C1N C3N 7.5(14)
Cl4N Cl6N C1N C3N 75.5(14)
Cl2N Cl6N C1N C3N -22.0(13)
C2N Cl6N C1N C3N 35.4(13)
Cl5N Cl4N C1N Cl1N 78(4)
C2N Cl4N C1N Cl1N 165.8(12)
Cl3N Cl4N C1N Cl1N 153.2(10)
Cl6N Cl4N C1N Cl1N 85.3(10)
C3N Cl4N C1N Cl1N 137.8(11)
C2N Cl4N C1N Cl5N 88(4)
Cl3N Cl4N C1N Cl5N 75(3)
Cl6N Cl4N C1N Cl5N 7(3)
C3N Cl4N C1N Cl5N 60(3)
Cl1N Cl4N C1N Cl5N -78(4)
Cl5N Cl4N C1N Cl6N -7(3)
C2N Cl4N C1N Cl6N 80.5(11)
Cl3N Cl4N C1N Cl6N 67.9(6)
C3N Cl4N C1N Cl6N 52.6(8)
Cl1N Cl4N C1N Cl6N -85.3(10)
Cl5N Cl4N C1N Cl3N -75(3)
C2N Cl4N C1N Cl3N 12.6(9)
Cl6N Cl4N C1N Cl3N -67.9(6)
C3N Cl4N C1N Cl3N -15.4(5)
Cl1N Cl4N C1N Cl3N -153.2(10)
Cl5N Cl4N C1N C2N -88(4)
Cl3N Cl4N C1N C2N -12.6(9)
Cl6N Cl4N C1N C2N -80.5(11)
C3N Cl4N C1N C2N -27.9(11)
Cl1N Cl4N C1N C2N -165.8(12)
Cl5N Cl4N C1N C3N -60(3)
C2N Cl4N C1N C3N 27.9(11)
Cl3N Cl4N C1N C3N 15.4(5)
Cl6N Cl4N C1N C3N -52.6(8)
Cl1N Cl4N C1N C3N -137.8(11)
C3N Cl3N C1N Cl1N 7(5)
C2N Cl3N C1N Cl1N -123(4)
Cl2N Cl3N C1N Cl1N 16(3)
Cl5N Cl3N C1N Cl1N -76(4)
Cl6N Cl3N C1N Cl1N -15(3)
Cl4N Cl3N C1N Cl1N -107(3)
C3N Cl3N C1N Cl5N 82(4)
C2N Cl3N C1N Cl5N -48(2)
Cl2N Cl3N C1N Cl5N 92(2)
Cl6N Cl3N C1N Cl5N 61(2)
Cl4N Cl3N C1N Cl5N -31(2)
C3N Cl3N C1N Cl6N 22(3)
C2N Cl3N C1N Cl6N -108.5(16)
Cl2N Cl3N C1N Cl6N 31.3(8)
Cl5N Cl3N C1N Cl6N -61(2)
Cl4N Cl3N C1N Cl6N -91.7(8)
C3N Cl3N C1N Cl4N 113(4)
C2N Cl3N C1N Cl4N -16.7(14)
Cl2N Cl3N C1N Cl4N 123.0(5)
Cl5N Cl3N C1N Cl4N 31(2)
Cl6N Cl3N C1N Cl4N 91.7(8)
C3N Cl3N C1N C2N 130(4)
Cl2N Cl3N C1N C2N 139.8(14)
Cl5N Cl3N C1N C2N 48(2)
Cl6N Cl3N C1N C2N 108.5(16)
Cl4N Cl3N C1N C2N 16.7(14)
C2N Cl3N C1N C3N -130(4)
Cl2N Cl3N C1N C3N 10(3)
Cl5N Cl3N C1N C3N -82(4)
Cl6N Cl3N C1N C3N -22(3)
Cl4N Cl3N C1N C3N -113(4)
C3N Cl3N C2N Cl4N -67(4)
Cl2N Cl3N C2N Cl4N -74(2)
Cl5N Cl3N C2N Cl4N -15.6(16)
Cl6N Cl3N C2N Cl4N -19.6(17)
C1N Cl3N C2N Cl4N 21.3(14)
Cl2N Cl3N C2N C3N -7(4)
Cl5N Cl3N C2N C3N 51(4)
Cl6N Cl3N C2N C3N 47(4)
Cl4N Cl3N C2N C3N 67(4)
C1N Cl3N C2N C3N 88(4)
C3N Cl3N C2N Cl5N -51(4)
Cl2N Cl3N C2N Cl5N -58(2)
Cl6N Cl3N C2N Cl5N -4.1(15)
Cl4N Cl3N C2N Cl5N 15.6(16)
C1N Cl3N C2N Cl5N 36.8(12)
C3N Cl3N C2N C1N -88(4)
Cl2N Cl3N C2N C1N -95.1(18)
Cl5N Cl3N C2N C1N -36.8(12)
Cl6N Cl3N C2N C1N -40.9(6)
Cl4N Cl3N C2N C1N -21.3(14)
C3N Cl3N C2N Cl6N -47(4)
Cl2N Cl3N C2N Cl6N -54.2(19)
Cl5N Cl3N C2N Cl6N 4.1(15)
Cl4N Cl3N C2N Cl6N 19.6(17)
C1N Cl3N C2N Cl6N 40.9(6)
Cl5N Cl4N C2N Cl3N 32(3)
C1N Cl4N C2N Cl3N -27.2(18)
Cl6N Cl4N C2N Cl3N 19.4(17)
C3N Cl4N C2N Cl3N 17.8(13)
Cl1N Cl4N C2N Cl3N -20(2)
Cl5N Cl4N C2N C3N 15(3)
C1N Cl4N C2N C3N -45.0(14)
Cl3N Cl4N C2N C3N -17.8(13)
Cl6N Cl4N C2N C3N 1.6(13)
Cl1N Cl4N C2N C3N -37.7(17)
C1N Cl4N C2N Cl5N -60(3)
Cl3N Cl4N C2N Cl5N -32(3)
Cl6N Cl4N C2N Cl5N -13(3)
C3N Cl4N C2N Cl5N -15(3)
Cl1N Cl4N C2N Cl5N -52(3)
Cl5N Cl4N C2N C1N 60(3)
Cl3N Cl4N C2N C1N 27.2(18)
Cl6N Cl4N C2N C1N 46.6(6)
C3N Cl4N C2N C1N 45.0(14)
Cl1N Cl4N C2N C1N 7.3(6)
Cl5N Cl4N C2N Cl6N 13(3)
C1N Cl4N C2N Cl6N -46.6(6)
Cl3N Cl4N C2N Cl6N -19.4(17)
C3N Cl4N C2N Cl6N -1.6(13)
Cl1N Cl4N C2N Cl6N -39.3(6)
Cl4N Cl5N C2N Cl3N -152(3)
Cl6N Cl5N C2N Cl3N 7(2)
C1N Cl5N C2N Cl3N -61(2)
C3N Cl5N C2N Cl3N 14.2(11)
Cl1N Cl5N C2N Cl3N -64(3)
Cl6N Cl5N C2N Cl4N 159(4)
C1N Cl5N C2N Cl4N 91(3)
Cl3N Cl5N C2N Cl4N 152(3)
C3N Cl5N C2N Cl4N 166(3)
Cl1N Cl5N C2N Cl4N 88(4)
Cl4N Cl5N C2N C3N -166(3)
Cl6N Cl5N C2N C3N -8(2)
C1N Cl5N C2N C3N -75(2)
Cl3N Cl5N C2N C3N -14.2(11)
Cl1N Cl5N C2N C3N -78(3)
Cl4N Cl5N C2N C1N -91(3)
Cl6N Cl5N C2N C1N 68(2)
Cl3N Cl5N C2N C1N 61(2)
C3N Cl5N C2N C1N 75(2)
Cl1N Cl5N C2N C1N -3.0(13)
Cl4N Cl5N C2N Cl6N -159(4)
C1N Cl5N C2N Cl6N -68(2)
Cl3N Cl5N C2N Cl6N -7(2)
C3N Cl5N C2N Cl6N 8(2)
Cl1N Cl5N C2N Cl6N -71(3)
Cl1N C1N C2N Cl3N 124(3)
Cl5N C1N C2N Cl3N 115(3)
Cl6N C1N C2N Cl3N 63.0(13)
Cl4N C1N C2N Cl3N 155.5(19)
C3N C1N C2N Cl3N 18.9(10)
Cl1N C1N C2N Cl4N -31(3)
Cl5N C1N C2N Cl4N -41(3)
Cl6N C1N C2N Cl4N -92.6(10)
Cl3N C1N C2N Cl4N -155.5(19)
C3N C1N C2N Cl4N -136.7(18)
Cl1N C1N C2N C3N 106(3)
Cl5N C1N C2N C3N 96(3)
Cl6N C1N C2N C3N 44.1(13)
Cl4N C1N C2N C3N 136.7(18)
Cl3N C1N C2N C3N -18.9(10)
Cl1N C1N C2N Cl5N 10(4)
Cl6N C1N C2N Cl5N -52(3)
Cl4N C1N C2N Cl5N 41(3)
Cl3N C1N C2N Cl5N -115(3)
C3N C1N C2N Cl5N -96(3)
Cl1N C1N C2N Cl6N 62(3)
Cl5N C1N C2N Cl6N 52(3)
Cl4N C1N C2N Cl6N 92.6(10)
Cl3N C1N C2N Cl6N -63.0(13)
C3N C1N C2N Cl6N -44.1(13)
Cl5N Cl6N C2N Cl3N -173(3)
C1N Cl6N C2N Cl3N -100.6(13)
C3N Cl6N C2N Cl3N 17.5(13)
Cl1N Cl6N C2N Cl3N -114.8(10)
Cl4N Cl6N C2N Cl3N -160.6(15)
Cl2N Cl6N C2N Cl3N 27.7(8)
Cl5N Cl6N C2N Cl4N -12(2)
C1N Cl6N C2N Cl4N 60.0(9)
C3N Cl6N C2N Cl4N 178.1(16)
Cl1N Cl6N C2N Cl4N 45.7(9)
Cl3N Cl6N C2N Cl4N 160.6(15)
Cl2N Cl6N C2N Cl4N -171.8(10)
Cl5N Cl6N C2N C3N 170(3)
C1N Cl6N C2N C3N -118.1(16)
Cl1N Cl6N C2N C3N -132.3(12)
Cl3N Cl6N C2N C3N -17.5(13)
Cl4N Cl6N C2N C3N -178.1(16)
Cl2N Cl6N C2N C3N 10.2(11)
C1N Cl6N C2N Cl5N 72(2)
C3N Cl6N C2N Cl5N -170(3)
Cl1N Cl6N C2N Cl5N 58(2)
Cl3N Cl6N C2N Cl5N 173(3)
Cl4N Cl6N C2N Cl5N 12(2)
Cl2N Cl6N C2N Cl5N -160(2)
Cl5N Cl6N C2N C1N -72(2)
C3N Cl6N C2N C1N 118.1(16)
Cl1N Cl6N C2N C1N -14.2(9)
Cl3N Cl6N C2N C1N 100.6(13)
Cl4N Cl6N C2N C1N -60.0(9)
Cl2N Cl6N C2N C1N 128.2(10)
C2N Cl3N C3N Cl2N -157(12)
Cl5N Cl3N C3N Cl2N 165(14)
Cl6N Cl3N C3N Cl2N 142(16)
Cl4N Cl3N C3N Cl2N 169(13)
C1N Cl3N C3N Cl2N 124(14)
Cl2N Cl3N C3N C2N 157(12)
Cl5N Cl3N C3N C2N -39(3)
Cl6N Cl3N C3N C2N -61(4)
Cl4N Cl3N C3N C2N -34(2)
C1N Cl3N C3N C2N -79(3)
C2N Cl3N C3N Cl6N 61(4)
Cl2N Cl3N C3N Cl6N -142(16)
Cl5N Cl3N C3N Cl6N 22(2)
Cl4N Cl3N C3N Cl6N 27(3)
C1N Cl3N C3N Cl6N -18(3)
C2N Cl3N C3N Cl5N 39(3)
Cl2N Cl3N C3N Cl5N -165(14)
Cl6N Cl3N C3N Cl5N -22(2)
Cl4N Cl3N C3N Cl5N 4.7(17)
C1N Cl3N C3N Cl5N -40.1(11)
C2N Cl3N C3N C1N 79(3)
Cl2N Cl3N C3N C1N -124(14)
Cl5N Cl3N C3N C1N 40.1(11)
Cl6N Cl3N C3N C1N 18(3)
Cl4N Cl3N C3N C1N 44.8(12)
C2N Cl3N C3N Cl4N 34(2)
Cl2N Cl3N C3N Cl4N -169(13)
Cl5N Cl3N C3N Cl4N -4.7(17)
Cl6N Cl3N C3N Cl4N -27(3)
C1N Cl3N C3N Cl4N -44.8(12)
Cl6N Cl2N C3N Cl3N -144(15)
Cl3N Cl2N C3N C2N -135(21)
Cl6N Cl2N C3N C2N 81(9)
Cl3N Cl2N C3N Cl6N 144(15)
Cl3N Cl2N C3N Cl5N 162(16)
Cl6N Cl2N C3N Cl5N 18.2(16)
Cl3N Cl2N C3N C1N 117(15)
Cl6N Cl2N C3N C1N -27.0(11)
Cl3N Cl2N C3N Cl4N 166(17)
Cl6N Cl2N C3N Cl4N 22(2)
Cl4N C2N C3N Cl3N 121(4)
Cl5N C2N C3N Cl3N 128(4)
C1N C2N C3N Cl3N 87(4)
Cl6N C2N C3N Cl3N 123(4)
Cl3N C2N C3N Cl2N 157(12)
Cl4N C2N C3N Cl2N -82(9)
Cl5N C2N C3N Cl2N -75(9)
C1N C2N C3N Cl2N -117(9)
Cl6N C2N C3N Cl2N -81(9)
Cl3N C2N C3N Cl6N -123(4)
Cl4N C2N C3N Cl6N -1.8(16)
Cl5N C2N C3N Cl6N 5.5(14)
C1N C2N C3N Cl6N -35.9(9)
Cl3N C2N C3N Cl5N -128(4)
Cl4N C2N C3N Cl5N -7.3(14)
C1N C2N C3N Cl5N -41.4(11)
Cl6N C2N C3N Cl5N -5.5(14)
Cl3N C2N C3N C1N -87(4)
Cl4N C2N C3N C1N 34.1(10)
Cl5N C2N C3N C1N 41.4(11)
Cl6N C2N C3N C1N 35.9(9)
Cl3N C2N C3N Cl4N -121(4)
Cl5N C2N C3N Cl4N 7.3(14)
C1N C2N C3N Cl4N -34.1(10)
Cl6N C2N C3N Cl4N 1.8(16)
Cl5N Cl6N C3N Cl3N -33(4)
C1N Cl6N C3N Cl3N 24(4)
Cl1N Cl6N C3N Cl3N 35(5)
Cl4N Cl6N C3N Cl3N -26(4)
Cl2N Cl6N C3N Cl3N 170(5)
C2N Cl6N C3N Cl3N -27(3)
Cl5N Cl6N C3N Cl2N 157.0(19)
C1N Cl6N C3N Cl2N -145.3(16)
Cl1N Cl6N C3N Cl2N -134.5(9)
Cl3N Cl6N C3N Cl2N -170(5)
Cl4N Cl6N C3N Cl2N 164.4(14)
C2N Cl6N C3N Cl2N 163(2)
Cl5N Cl6N C3N C2N -6.3(17)
C1N Cl6N C3N C2N 51.4(13)
Cl1N Cl6N C3N C2N 62.2(17)
Cl3N Cl6N C3N C2N 27(3)
Cl4N Cl6N C3N C2N 1.1(10)
Cl2N Cl6N C3N C2N -163(2)
C1N Cl6N C3N Cl5N 57.7(14)
Cl1N Cl6N C3N Cl5N 68.5(17)
Cl3N Cl6N C3N Cl5N 33(4)
Cl4N Cl6N C3N Cl5N 7.4(14)
Cl2N Cl6N C3N Cl5N -157.0(19)
C2N Cl6N C3N Cl5N 6.3(17)
Cl5N Cl6N C3N C1N -57.7(14)
Cl1N Cl6N C3N C1N 10.8(13)
Cl3N Cl6N C3N C1N -24(4)
Cl4N Cl6N C3N C1N -50.2(8)
Cl2N Cl6N C3N C1N 145.3(16)
C2N Cl6N C3N C1N -51.4(13)
Cl5N Cl6N C3N Cl4N -7.4(14)
C1N Cl6N C3N Cl4N 50.2(8)
Cl1N Cl6N C3N Cl4N 61.0(12)
Cl3N Cl6N C3N Cl4N 26(4)
Cl2N Cl6N C3N Cl4N -164.4(14)
C2N Cl6N C3N Cl4N -1.1(10)
Cl4N Cl5N C3N Cl3N -13(4)
Cl6N Cl5N C3N Cl3N 146(4)
C1N Cl5N C3N Cl3N 76(4)
C2N Cl5N C3N Cl3N -25(3)
Cl1N Cl5N C3N Cl3N 100(4)
Cl4N Cl5N C3N Cl2N 173(3)
Cl6N Cl5N C3N Cl2N -28(2)
C1N Cl5N C3N Cl2N -99(3)
C2N Cl5N C3N Cl2N 160(3)
Cl3N Cl5N C3N Cl2N -175(5)
Cl1N Cl5N C3N Cl2N -75(2)
Cl4N Cl5N C3N C2N 13(3)
Cl6N Cl5N C3N C2N 172(2)
C1N Cl5N C3N C2N 102(2)
Cl3N Cl5N C3N C2N 25(3)
Cl1N Cl5N C3N C2N 125(2)
Cl4N Cl5N C3N Cl6N -159(4)
C1N Cl5N C3N Cl6N -70.1(19)
C2N Cl5N C3N Cl6N -172(2)
Cl3N Cl5N C3N Cl6N -146(4)
Cl1N Cl5N C3N Cl6N -46.4(14)
Cl4N Cl5N C3N C1N -89(3)
Cl6N Cl5N C3N C1N 70.1(19)
C2N Cl5N C3N C1N -102(2)
Cl3N Cl5N C3N C1N -76(4)
Cl1N Cl5N C3N C1N 23.7(9)
Cl6N Cl5N C3N Cl4N 159(4)
C1N Cl5N C3N Cl4N 89(3)
C2N Cl5N C3N Cl4N -13(3)
Cl3N Cl5N C3N Cl4N 13(4)
Cl1N Cl5N C3N Cl4N 112(3)
Cl1N C1N C3N Cl3N -176(3)
Cl5N C1N C3N Cl3N -89(4)
Cl6N C1N C3N Cl3N -155(4)
Cl4N C1N C3N Cl3N -61(3)
C2N C1N C3N Cl3N -34(3)
Cl1N C1N C3N Cl2N 21(3)
Cl5N C1N C3N Cl2N 107(3)
Cl6N C1N C3N Cl2N 41.9(16)
Cl4N C1N C3N Cl2N 135.0(19)
Cl3N C1N C3N Cl2N -164(5)
C2N C1N C3N Cl2N 162(3)
Cl1N C1N C3N C2N -141(3)
Cl5N C1N C3N C2N -55(2)
Cl6N C1N C3N C2N -120.2(19)
Cl4N C1N C3N C2N -27.2(13)
Cl3N C1N C3N C2N 34(3)
Cl1N C1N C3N Cl6N -21(2)
Cl5N C1N C3N Cl6N 65(2)
Cl4N C1N C3N Cl6N 93.1(11)
Cl3N C1N C3N Cl6N 155(4)
C2N C1N C3N Cl6N 120.2(19)
Cl1N C1N C3N Cl5N -87(3)
Cl6N C1N C3N Cl5N -65(2)
Cl4N C1N C3N Cl5N 28(2)
Cl3N C1N C3N Cl5N 89(4)
C2N C1N C3N Cl5N 55(2)
Cl1N C1N C3N Cl4N -114(2)
Cl5N C1N C3N Cl4N -28(2)
Cl6N C1N C3N Cl4N -93.1(11)
Cl3N C1N C3N Cl4N 61(3)
C2N C1N C3N Cl4N 27.2(13)
Cl5N Cl4N C3N Cl3N 165(5)
C2N Cl4N C3N Cl3N -33(3)
C1N Cl4N C3N Cl3N 96(3)
Cl6N Cl4N C3N Cl3N 149(4)
Cl1N Cl4N C3N Cl3N 114(3)
Cl5N Cl4N C3N Cl2N -10(4)
C2N Cl4N C3N Cl2N 152(3)
C1N Cl4N C3N Cl2N -79(3)
Cl3N Cl4N C3N Cl2N -175(6)
Cl6N Cl4N C3N Cl2N -26(2)
Cl1N Cl4N C3N Cl2N -61(3)
Cl5N Cl4N C3N C2N -162(4)
C1N Cl4N C3N C2N 128.8(17)
Cl3N Cl4N C3N C2N 33(3)
Cl6N Cl4N C3N C2N -177.8(18)
Cl1N Cl4N C3N C2N 147.0(15)
Cl5N Cl4N C3N Cl6N 16(3)
C2N Cl4N C3N Cl6N 177.8(18)
C1N Cl4N C3N Cl6N -53.3(9)
Cl3N Cl4N C3N Cl6N -149(4)
Cl1N Cl4N C3N Cl6N -35.2(6)
C2N Cl4N C3N Cl5N 162(4)
C1N Cl4N C3N Cl5N -70(3)
Cl3N Cl4N C3N Cl5N -165(5)
Cl6N Cl4N C3N Cl5N -16(3)
Cl1N Cl4N C3N Cl5N -51(3)
Cl5N Cl4N C3N C1N 70(3)
C2N Cl4N C3N C1N -128.8(17)
Cl3N Cl4N C3N C1N -96(3)
Cl6N Cl4N C3N C1N 53.3(9)
Cl1N Cl4N C3N C1N 18.1(6)
